data_4343019
loop_
_publ_author_name
'Zhu, Yuan-Yuan'
'Zhang, Yi-Quan'
'Yin, Ting-Ting'
'Gao, Chen'
'Wang, Bing-Wu'
'Gao, Song'

_publ_section_title
;
 A Family of Co(II)Co(III)3 Single-Ion Magnets with Zero-Field Slow
 Magnetic Relaxation: Fine Tuning of Energy Barrier by Remote Substituent
 and Counter Cation.
;
_journal_issue 11
_journal_name_full 'Inorganic chemistry'
_journal_page_first 5475
_journal_page_last 5486
_journal_paper_doi 10.1021/acs.inorgchem.5b00526
_journal_volume 54
_journal_year 2015
_chemical_absolute_configuration ad
_chemical_formula_moiety C120H148Co4N7O15
_chemical_formula_sum 'C120 H148 Co4 N7 O15'
_chemical_formula_weight 2164.17
_chemical_name_common Co4-tBu-TEA(R)
_chemical_name_systematic
; 
 ? 
;
_space_group_IT_number 4
_symmetry_cell_setting monoclinic
_symmetry_space_group_name_Hall 'P 2yb'
_symmetry_space_group_name_H-M 'P 1 21 1'
_atom_sites_solution_hydrogens mixed
_atom_sites_solution_primary direct
_atom_sites_solution_secondary difmap
_audit_creation_method SHELXL-97
_cell_angle_alpha 90.00
_cell_angle_beta 111.3030(4)
_cell_angle_gamma 90.00
_cell_formula_units_Z 2
_cell_length_a 16.0739(2)
_cell_length_b 22.6331(3)
_cell_length_c 17.3613(2)
_cell_measurement_reflns_used 67441
_cell_measurement_temperature 200(2)
_cell_measurement_theta_max 25.04
_cell_measurement_theta_min 3.46
_cell_volume 5884.52(13)
_computing_cell_refinement 'HKL Scalepack (Otwinowski & Minor, 1997)'
_computing_data_collection 'KappaCCD (Nonius B. V., 1998)'
_computing_data_reduction 'HKL Denzo (Otwinowski & Minor, 1997) & maXus (Mackay et al., 1998)'
_computing_molecular_graphics 'Bruker SHELXTL V5.1 (Sheldrick, 1998)'
_computing_publication_material 'SHELXL-97 (Sheldrick, 1997)'
_computing_structure_refinement 'SHELXL-97 (Sheldrick, 1997)'
_computing_structure_solution 'SHELXS-97 (Sheldrick, 1990)'
_diffrn_ambient_temperature 200(2)
_diffrn_detector_area_resol_mean 9
_diffrn_measured_fraction_theta_full 0.996
_diffrn_measured_fraction_theta_max 0.996
_diffrn_measurement_device_type 'NONIUS KappaCCD'
_diffrn_measurement_method CCD
_diffrn_radiation_monochromator graphite
_diffrn_radiation_source 'fine-focus sealed tube'
_diffrn_radiation_type MoK\a
_diffrn_radiation_wavelength 0.71073
_diffrn_reflns_av_R_equivalents 0.0660
_diffrn_reflns_av_sigmaI/netI 0.0896
_diffrn_reflns_limit_h_max 19
_diffrn_reflns_limit_h_min -19
_diffrn_reflns_limit_k_max 26
_diffrn_reflns_limit_k_min -26
_diffrn_reflns_limit_l_max 20
_diffrn_reflns_limit_l_min -20
_diffrn_reflns_number 68421
_diffrn_reflns_theta_full 25.04
_diffrn_reflns_theta_max 25.04
_diffrn_reflns_theta_min 3.46
_diffrn_standards_decay_% none
_exptl_absorpt_coefficient_mu 0.616
_exptl_absorpt_correction_T_max 0.967
_exptl_absorpt_correction_T_min 0.834
_exptl_absorpt_correction_type integration
_exptl_absorpt_process_details
;
Gaussian integration (Coppens, 1970)
;
_exptl_crystal_colour red
_exptl_crystal_density_diffrn 1.221
_exptl_crystal_density_method 'not measured'
_exptl_crystal_description 'thin plate'
_exptl_crystal_F_000 2290
_exptl_crystal_size_max 0.23
_exptl_crystal_size_mid 0.14
_exptl_crystal_size_min 0.025
_refine_diff_density_max 0.394
_refine_diff_density_min -0.315
_refine_diff_density_rms 0.048
_refine_ls_abs_structure_details 'Flack H D (1983), Acta Cryst. A39, 876-881'
_refine_ls_abs_structure_Flack -0.012(8)
_refine_ls_extinction_method none
_refine_ls_goodness_of_fit_ref 0.949
_refine_ls_hydrogen_treatment constrain.
_refine_ls_matrix_type full
_refine_ls_number_parameters 1328
_refine_ls_number_reflns 20383
_refine_ls_number_restraints 23
_refine_ls_restrained_S_all 0.953
_refine_ls_R_factor_all 0.0780
_refine_ls_R_factor_gt 0.0437
_refine_ls_shift/su_max 0.001
_refine_ls_shift/su_mean 0.000
_refine_ls_structure_factor_coef Fsqd
_refine_ls_weighting_details 'calc w=1/[\s^2^(Fo^2^)+(0.0415P)^2^+0.0000P] where P=(Fo^2^+2Fc^2^)/3'
_refine_ls_weighting_scheme calc
_refine_ls_wR_factor_gt 0.0805
_refine_ls_wR_factor_ref 0.0882
_reflns_number_gt 14339
_reflns_number_total 20383
_reflns_threshold_expression >2sigma(I)
_cod_data_source_file ic5b00526_si_002.cif
_cod_data_source_block 4R(881923)
_cod_depositor_comments
;Adding full bibliography for 4343016--4343023.cif.

The following automatic conversions were performed:

'_atom_sites_solution_hydrogens' value 'geom+difmap' was changed to
'mixed'.

Automatic conversion script
Id: cif_fix_values 6452 2018-10-05 10:23:21Z andrius 
;
_cod_original_cell_volume 5884.51(13)
_cod_original_sg_symbol_H-M P2(1)
_cod_database_code 4343019

loop_
_symmetry_equiv_pos_as_xyz
'x, y, z'
'-x, y+1/2, -z'

loop_
_atom_site_label
_atom_site_type_symbol
_atom_site_fract_x
_atom_site_fract_y
_atom_site_fract_z
_atom_site_U_iso_or_equiv
_atom_site_adp_type
_atom_site_occupancy
_atom_site_symmetry_multiplicity
_atom_site_calc_flag
_atom_site_refinement_flags
_atom_site_disorder_assembly
_atom_site_disorder_group
Co1 Co 0.66036(3) 0.99965(2) 0.99859(3) 0.03194(12) Uani 1 1 d . . .
Co2 Co 0.53544(3) 0.99757(2) 1.10540(3) 0.03220(12) Uani 1 1 d . . .
Co3 Co 0.56947(3) 0.99053(2) 0.80390(3) 0.03536(13) Uani 1 1 d . . .
Co4 Co 0.87296(3) 1.01081(2) 1.07582(3) 0.03080(13) Uani 1 1 d . . .
N1 N 0.62598(18) 1.03238(13) 1.19763(19) 0.0358(8) Uani 1 1 d . . .
N2 N 0.44886(19) 0.96109(12) 1.01163(17) 0.0306(7) Uani 1 1 d . . .
N3 N 0.46621(19) 1.03148(12) 0.80408(18) 0.0346(7) Uani 1 1 d . . .
N4 N 0.67362(19) 0.95157(14) 0.80365(18) 0.0351(8) Uani 1 1 d . . .
N5 N 0.86758(18) 1.04139(13) 0.97200(18) 0.0323(7) Uani 1 1 d . . .
N6 N 0.87628(17) 0.98324(12) 1.17986(17) 0.0298(7) Uani 1 1 d . . .
C1 C 0.5432(2) 0.93069(17) 1.2472(3) 0.0398(10) Uani 1 1 d . . .
C2 C 0.5159(3) 0.88075(18) 1.2810(3) 0.0487(11) Uani 1 1 d . . .
H2 H 0.4678 0.8584 1.2474 0.058 Uiso 1 1 calc R . .
C3 C 0.5583(3) 0.8645(2) 1.3615(3) 0.0607(13) Uani 1 1 d . . .
H3 H 0.5370 0.8320 1.3815 0.073 Uiso 1 1 calc R . .
C4 C 0.6317(3) 0.8944(2) 1.4144(3) 0.0609(13) Uani 1 1 d . . .
C5 C 0.6611(3) 0.9422(2) 1.3820(3) 0.0595(13) Uani 1 1 d . . .
H5 H 0.7106 0.9629 1.4163 0.071 Uiso 1 1 calc R . .
C6 C 0.6195(3) 0.96126(19) 1.2989(2) 0.0453(11) Uani 1 1 d . . .
C7 C 0.6763(5) 0.8766(2) 1.5067(3) 0.0913(19) Uani 1 1 d . . .
C8 C 0.6845(5) 0.8093(2) 1.5137(3) 0.122(3) Uani 1 1 d . . .
H8A H 0.7165 0.7951 1.4803 0.183 Uiso 1 1 calc R . .
H8B H 0.6260 0.7920 1.4950 0.183 Uiso 1 1 calc R . .
H8C H 0.7162 0.7985 1.5703 0.183 Uiso 1 1 calc R . .
C9 C 0.6133(6) 0.8980(3) 1.5506(3) 0.160(4) Uani 1 1 d . . .
H9A H 0.6339 0.8829 1.6061 0.240 Uiso 1 1 calc R . .
H9B H 0.5539 0.8839 1.5210 0.240 Uiso 1 1 calc R . .
H9C H 0.6131 0.9404 1.5520 0.240 Uiso 1 1 calc R . .
C10 C 0.7662(5) 0.9022(4) 1.5452(4) 0.179(4) Uani 1 1 d . . .
H10A H 0.7620 0.9445 1.5437 0.269 Uiso 1 1 calc R . .
H10B H 0.8030 0.8896 1.5154 0.269 Uiso 1 1 calc R . .
H10C H 0.7921 0.8892 1.6015 0.269 Uiso 1 1 calc R . .
C11 C 0.6535(2) 1.01244(18) 1.2712(2) 0.0444(10) Uani 1 1 d . . .
H11 H 0.6998 1.0329 1.3106 0.053 Uiso 1 1 calc R . .
C12 C 0.6696(2) 1.08424(17) 1.1763(2) 0.0366(10) Uani 1 1 d . . .
H12 H 0.7271 1.0715 1.1745 0.044 Uiso 1 1 calc R . .
C13 C 0.6086(2) 1.10078(16) 1.0885(2) 0.0372(10) Uani 1 1 d . . .
H13A H 0.5579 1.1232 1.0903 0.045 Uiso 1 1 calc R . .
H13B H 0.6409 1.1252 1.0630 0.045 Uiso 1 1 calc R . .
C14 C 0.6863(3) 1.13537(18) 1.2352(2) 0.0443(10) Uani 1 1 d . . .
C15 C 0.6193(3) 1.1596(2) 1.2554(3) 0.0670(14) Uani 1 1 d . . .
H15 H 0.5628 1.1426 1.2355 0.080 Uiso 1 1 calc R . .
C16 C 0.6346(4) 1.2090(3) 1.3049(4) 0.100(2) Uani 1 1 d . . .
H16 H 0.5880 1.2260 1.3170 0.120 Uiso 1 1 calc R . .
C17 C 0.7179(5) 1.2331(3) 1.3360(4) 0.108(2) Uani 1 1 d . . .
H17 H 0.7283 1.2663 1.3698 0.130 Uiso 1 1 calc R . .
C18 C 0.7862(4) 1.2087(2) 1.3179(4) 0.0881(17) Uani 1 1 d . . .
H18 H 0.8429 1.2253 1.3389 0.106 Uiso 1 1 calc R . .
C19 C 0.7711(3) 1.15937(19) 1.2684(3) 0.0578(12) Uani 1 1 d . . .
H19 H 0.8180 1.1421 1.2573 0.069 Uiso 1 1 calc R . .
C20 C 0.3865(2) 1.07558(17) 1.0507(2) 0.0391(10) Uani 1 1 d . . .
C21 C 0.3508(3) 1.13173(18) 1.0536(3) 0.0506(12) Uani 1 1 d . . .
H21 H 0.3766 1.1550 1.1004 0.061 Uiso 1 1 calc R . .
C22 C 0.2781(3) 1.15333(19) 0.9887(3) 0.0546(12) Uani 1 1 d . . .
H22 H 0.2561 1.1905 0.9940 0.066 Uiso 1 1 calc R . .
C23 C 0.2368(3) 1.1219(2) 0.9161(3) 0.0486(11) Uani 1 1 d . . .
C24 C 0.2711(2) 1.06625(19) 0.9127(2) 0.0454(11) Uani 1 1 d . . .
H24 H 0.2437 1.0432 0.8659 0.054 Uiso 1 1 calc R . .
C25 C 0.3457(2) 1.04288(17) 0.9768(2) 0.0369(9) Uani 1 1 d . . .
C26 C 0.1540(3) 1.1438(2) 0.8456(3) 0.0599(13) Uani 1 1 d . . .
C27 C 0.1611(3) 1.1310(3) 0.7618(3) 0.0850(17) Uani 1 1 d . . .
H27A H 0.2166 1.1463 0.7612 0.128 Uiso 1 1 calc R . .
H27B H 0.1124 1.1497 0.7189 0.128 Uiso 1 1 calc R . .
H27C H 0.1588 1.0891 0.7526 0.128 Uiso 1 1 calc R . .
C28 C 0.0722(3) 1.1128(2) 0.8506(3) 0.0701(15) Uani 1 1 d . . .
H28A H 0.0803 1.0708 0.8503 0.105 Uiso 1 1 calc R . .
H28B H 0.0204 1.1239 0.8040 0.105 Uiso 1 1 calc R . .
H28C H 0.0641 1.1241 0.9007 0.105 Uiso 1 1 calc R . .
C29 C 0.1428(3) 1.2114(2) 0.8518(3) 0.0818(16) Uani 1 1 d . . .
H29A H 0.1378 1.2207 0.9039 0.123 Uiso 1 1 calc R . .
H29B H 0.0898 1.2241 0.8076 0.123 Uiso 1 1 calc R . .
H29C H 0.1938 1.2312 0.8477 0.123 Uiso 1 1 calc R . .
C30 C 0.3762(2) 0.98448(16) 0.9657(2) 0.0357(9) Uani 1 1 d . . .
H30 H 0.3394 0.9623 0.9213 0.043 Uiso 1 1 calc R . .
C31 C 0.4759(2) 0.90235(16) 0.9927(2) 0.0373(10) Uani 1 1 d . A .
H31 H 0.4869 0.9055 0.9409 0.045 Uiso 1 1 calc R . .
C32 C 0.5664(2) 0.88920(16) 1.0627(2) 0.0390(10) Uani 1 1 d . . .
H32A H 0.5561 0.8715 1.1094 0.047 Uiso 1 1 calc R . .
H32B H 0.6006 0.8616 1.0433 0.047 Uiso 1 1 calc R . .
C33 C 0.4085(2) 0.85411(17) 0.9822(3) 0.0593(13) Uani 1 1 d D . .
C34A C 0.3797(4) 0.8103(3) 0.9305(5) 0.057(3) Uiso 0.50 1 d PD A 1
H34A H 0.4039 0.8087 0.8893 0.069 Uiso 0.50 1 calc PR A 1
C34B C 0.3872(4) 0.8260(3) 0.9000(5) 0.051(3) Uiso 0.50 1 d PD A 2
H34B H 0.4122 0.8408 0.8633 0.062 Uiso 0.50 1 calc PR A 2
C35A C 0.3204(5) 0.7664(4) 0.9265(6) 0.058(3) Uiso 0.50 1 d PD A 1
H35A H 0.3046 0.7373 0.8859 0.070 Uiso 0.50 1 calc PR A 1
C35B C 0.3275(5) 0.7757(4) 0.8767(7) 0.079(3) Uiso 0.50 1 d PD A 2
H35B H 0.3114 0.7559 0.8264 0.095 Uiso 0.50 1 calc PR A 2
C36A C 0.2867(5) 0.7693(4) 0.9875(5) 0.051(2) Uiso 0.50 1 d PD A 1
H36A H 0.2470 0.7393 0.9871 0.062 Uiso 0.50 1 calc PR A 1
C36B C 0.2965(7) 0.7603(5) 0.9426(6) 0.067(3) Uiso 0.50 1 d PD A 2
H36B H 0.2576 0.7285 0.9327 0.080 Uiso 0.50 1 calc PR A 2
C37A C 0.3023(5) 0.8094(3) 1.0488(6) 0.059(3) Uiso 0.50 1 d PD A 1
H37A H 0.2734 0.8074 1.0865 0.071 Uiso 0.50 1 calc PR A 1
C37B C 0.3189(7) 0.7885(5) 1.0211(7) 0.091(4) Uiso 0.50 1 d PD A 2
H37B H 0.2970 0.7770 1.0616 0.110 Uiso 0.50 1 calc PR A 2
C38A C 0.3622(5) 0.8530(4) 1.0531(5) 0.043(2) Uiso 0.50 1 d PD A 1
H38A H 0.3766 0.8813 1.0946 0.052 Uiso 0.50 1 calc PR A 1
C38B C 0.3798(6) 0.8372(5) 1.0299(7) 0.067(3) Uiso 0.50 1 d PD A 2
H38B H 0.3980 0.8573 1.0800 0.080 Uiso 0.50 1 calc PR A 2
C39 C 0.4186(3) 0.93029(17) 0.6909(2) 0.0374(10) Uani 1 1 d . . .
C40 C 0.3815(2) 0.88857(17) 0.6270(2) 0.0427(10) Uani 1 1 d . . .
H40 H 0.4195 0.8624 0.6146 0.051 Uiso 1 1 calc R . .
C41 C 0.2911(3) 0.88522(18) 0.5824(2) 0.0470(11) Uani 1 1 d . . .
H41 H 0.2703 0.8570 0.5408 0.056 Uiso 1 1 calc R . .
C42 C 0.2293(3) 0.92267(18) 0.5973(2) 0.0452(11) Uani 1 1 d . . .
C43 C 0.2644(2) 0.96421(18) 0.6584(2) 0.0442(10) Uani 1 1 d . . .
H43 H 0.2254 0.9903 0.6694 0.053 Uiso 1 1 calc R . .
C44 C 0.3564(2) 0.96933(16) 0.7053(2) 0.0359(10) Uani 1 1 d . . .
C45 C 0.1293(3) 0.91691(19) 0.5455(3) 0.0505(11) Uani 1 1 d . . .
C46 C 0.0981(3) 0.8532(2) 0.5531(3) 0.0649(13) Uani 1 1 d . . .
H46A H 0.1079 0.8449 0.6099 0.097 Uiso 1 1 calc R . .
H46B H 0.1315 0.8258 0.5335 0.097 Uiso 1 1 calc R . .
H46C H 0.0357 0.8495 0.5205 0.097 Uiso 1 1 calc R . .
C47 C 0.1143(3) 0.9290(2) 0.4550(3) 0.0769(15) Uani 1 1 d . . .
H47A H 0.0526 0.9225 0.4218 0.115 Uiso 1 1 calc R . .
H47B H 0.1509 0.9029 0.4373 0.115 Uiso 1 1 calc R . .
H47C H 0.1299 0.9692 0.4490 0.115 Uiso 1 1 calc R . .
C48 C 0.0728(3) 0.9596(2) 0.5741(3) 0.0725(14) Uani 1 1 d . . .
H48A H 0.0832 0.9527 0.6314 0.109 Uiso 1 1 calc R . .
H48B H 0.0108 0.9536 0.5418 0.109 Uiso 1 1 calc R . .
H48C H 0.0891 0.9995 0.5671 0.109 Uiso 1 1 calc R . .
C49 C 0.3848(2) 1.01829(16) 0.7609(2) 0.0357(9) Uani 1 1 d . . .
H49 H 0.3406 1.0426 0.7663 0.043 Uiso 1 1 calc R . .
C50 C 0.4861(2) 1.08683(16) 0.8538(2) 0.0369(10) Uani 1 1 d . . .
H50 H 0.4791 1.0794 0.9067 0.044 Uiso 1 1 calc R . .
C51 C 0.5837(2) 1.09962(17) 0.8698(3) 0.0421(11) Uani 1 1 d . . .
H51A H 0.5890 1.1191 0.8220 0.050 Uiso 1 1 calc R . .
H51B H 0.6075 1.1259 0.9169 0.050 Uiso 1 1 calc R . .
C52 C 0.4329(2) 1.14064(17) 0.8146(3) 0.0418(10) Uani 1 1 d . . .
C53 C 0.4133(3) 1.15460(19) 0.7317(3) 0.0564(12) Uani 1 1 d . . .
H53 H 0.4246 1.1269 0.6972 0.068 Uiso 1 1 calc R . .
C54 C 0.3770(3) 1.2091(2) 0.6995(4) 0.0786(16) Uani 1 1 d . . .
H54 H 0.3653 1.2182 0.6444 0.094 Uiso 1 1 calc R . .
C55 C 0.3589(3) 1.2487(2) 0.7502(5) 0.087(2) Uani 1 1 d . . .
H55 H 0.3344 1.2852 0.7290 0.105 Uiso 1 1 calc R . .
C56 C 0.3758(3) 1.2362(2) 0.8312(5) 0.0787(17) Uani 1 1 d . . .
H56 H 0.3629 1.2640 0.8647 0.094 Uiso 1 1 calc R . .
C57 C 0.4127(3) 1.18137(19) 0.8645(3) 0.0555(12) Uani 1 1 d . . .
H57 H 0.4233 1.1726 0.9196 0.067 Uiso 1 1 calc R . .
C58 C 0.6289(3) 1.05299(18) 0.6902(2) 0.0422(10) Uani 1 1 d . . .
C59 C 0.6210(3) 1.1016(2) 0.6374(3) 0.0548(12) Uani 1 1 d . . .
H59 H 0.5696 1.1247 0.6221 0.066 Uiso 1 1 calc R . .
C60 C 0.6863(3) 1.1157(2) 0.6082(3) 0.0603(13) Uani 1 1 d . . .
H60 H 0.6777 1.1482 0.5734 0.072 Uiso 1 1 calc R . .
C61 C 0.7658(3) 1.0838(2) 0.6279(3) 0.0499(11) Uani 1 1 d . . .
C62 C 0.7741(3) 1.03650(19) 0.6809(2) 0.0469(11) Uani 1 1 d . . .
H62 H 0.8261 1.0141 0.6960 0.056 Uiso 1 1 calc R . .
C63 C 0.7090(2) 1.02029(17) 0.7132(2) 0.0371(10) Uani 1 1 d . . .
C64 C 0.8347(3) 1.0996(2) 0.5898(3) 0.0614(13) Uani 1 1 d . . .
C65 C 0.9164(3) 1.0595(2) 0.6216(3) 0.0797(16) Uani 1 1 d . . .
H65A H 0.9436 1.0631 0.6806 0.120 Uiso 1 1 calc R . .
H65B H 0.9586 1.0709 0.5968 0.120 Uiso 1 1 calc R . .
H65C H 0.8985 1.0193 0.6073 0.120 Uiso 1 1 calc R . .
C66 C 0.8636(3) 1.1636(2) 0.6091(3) 0.0801(16) Uani 1 1 d . . .
H66A H 0.8921 1.1685 0.6678 0.120 Uiso 1 1 calc R . .
H66B H 0.8122 1.1889 0.5890 0.120 Uiso 1 1 calc R . .
H66C H 0.9048 1.1739 0.5827 0.120 Uiso 1 1 calc R . .
C67 C 0.7928(4) 1.0926(3) 0.4952(3) 0.0931(19) Uani 1 1 d . . .
H67A H 0.8336 1.1070 0.4707 0.140 Uiso 1 1 calc R . .
H67B H 0.7383 1.1148 0.4745 0.140 Uiso 1 1 calc R . .
H67C H 0.7803 1.0516 0.4816 0.140 Uiso 1 1 calc R . .
C68 C 0.7235(2) 0.96906(17) 0.7647(2) 0.0390(10) Uani 1 1 d . . .
H68 H 0.7737 0.9464 0.7706 0.047 Uiso 1 1 calc R . .
C69 C 0.6989(2) 0.89858(16) 0.8572(2) 0.0371(10) Uani 1 1 d . . .
H69 H 0.7519 0.9087 0.9054 0.044 Uiso 1 1 calc R . .
C70 C 0.6223(2) 0.88851(16) 0.8873(2) 0.0391(10) Uani 1 1 d . . .
H70A H 0.5757 0.8657 0.8467 0.047 Uiso 1 1 calc R . .
H70B H 0.6433 0.8664 0.9387 0.047 Uiso 1 1 calc R . .
C71 C 0.7196(3) 0.84282(18) 0.8197(2) 0.0450(10) Uani 1 1 d . . .
C72 C 0.8003(3) 0.8137(2) 0.8589(3) 0.0662(14) Uani 1 1 d . . .
H72 H 0.8450 0.8317 0.9029 0.079 Uiso 1 1 calc R . .
C73 C 0.8141(4) 0.7584(2) 0.8327(4) 0.0922(19) Uani 1 1 d . . .
H73 H 0.8676 0.7388 0.8603 0.111 Uiso 1 1 calc R . .
C74 C 0.7503(4) 0.7319(2) 0.7666(4) 0.0846(17) Uani 1 1 d . . .
H74 H 0.7602 0.6946 0.7494 0.101 Uiso 1 1 calc R . .
C75 C 0.6714(4) 0.7610(2) 0.7259(3) 0.0783(15) Uani 1 1 d . . .
H75 H 0.6283 0.7437 0.6802 0.094 Uiso 1 1 calc R . .
C76 C 0.6561(3) 0.81634(19) 0.7533(3) 0.0575(12) Uani 1 1 d . . .
H76 H 0.6021 0.8355 0.7262 0.069 Uiso 1 1 calc R . .
C77 C 0.9803(2) 0.93602(17) 1.0183(2) 0.0352(9) Uani 1 1 d . . .
C78 C 1.0278(2) 0.88277(17) 1.0247(3) 0.0439(10) Uani 1 1 d . . .
H78 H 1.0451 0.8618 1.0740 0.053 Uiso 1 1 calc R . .
C79 C 1.0498(2) 0.86060(18) 0.9605(3) 0.0498(11) Uani 1 1 d . . .
H79 H 1.0818 0.8254 0.9681 0.060 Uiso 1 1 calc R . .
C80 C 1.0255(2) 0.88951(18) 0.8846(3) 0.0394(10) Uani 1 1 d . . .
C81 C 0.9802(2) 0.94178(18) 0.8780(2) 0.0399(10) Uani 1 1 d . . .
H81 H 0.9653 0.9628 0.8288 0.048 Uiso 1 1 calc R . .
C82 C 0.9551(2) 0.96553(16) 0.9410(2) 0.0330(9) Uani 1 1 d . . .
C83 C 1.0522(3) 0.8665(2) 0.8136(3) 0.0513(12) Uani 1 1 d . . .
C84 C 1.1398(3) 0.8940(2) 0.8193(3) 0.0749(15) Uani 1 1 d . . .
H84A H 1.1568 0.8792 0.7753 0.112 Uiso 1 1 calc R . .
H84B H 1.1850 0.8841 0.8715 0.112 Uiso 1 1 calc R . .
H84C H 1.1333 0.9362 0.8147 0.112 Uiso 1 1 calc R . .
C85 C 1.0610(4) 0.7986(2) 0.8177(3) 0.0837(16) Uani 1 1 d . . .
H85A H 1.0781 0.7849 0.7732 0.125 Uiso 1 1 calc R . .
H85B H 1.0048 0.7813 0.8128 0.125 Uiso 1 1 calc R . .
H85C H 1.1057 0.7873 0.8696 0.125 Uiso 1 1 calc R . .
C86 C 0.9792(3) 0.8800(2) 0.7301(3) 0.0811(16) Uani 1 1 d . . .
H86A H 0.9768 0.9218 0.7203 0.122 Uiso 1 1 calc R . .
H86B H 0.9226 0.8667 0.7305 0.122 Uiso 1 1 calc R . .
H86C H 0.9923 0.8599 0.6872 0.122 Uiso 1 1 calc R . .
C87 C 0.9056(2) 1.01999(15) 0.9258(2) 0.0319(9) Uani 1 1 d . . .
H87 H 0.9011 1.0411 0.8784 0.038 Uiso 1 1 calc R . .
C88 C 0.8147(2) 1.09714(15) 0.9481(2) 0.0343(9) Uani 1 1 d . . .
H88 H 0.7586 1.0870 0.9035 0.041 Uiso 1 1 calc R . .
C89 C 0.7911(2) 1.11391(16) 1.0236(2) 0.0386(10) Uani 1 1 d . . .
H89A H 0.8396 1.1366 1.0622 0.046 Uiso 1 1 calc R . .
H89B H 0.7378 1.1383 1.0060 0.046 Uiso 1 1 calc R . .
C90 C 0.8557(3) 1.14663(16) 0.9172(2) 0.0378(10) Uani 1 1 d . . .
C91 C 0.9338(3) 1.17360(18) 0.9674(3) 0.0473(11) Uani 1 1 d . . .
H91 H 0.9651 1.1588 1.0200 0.057 Uiso 1 1 calc R . .
C92 C 0.9653(3) 1.2229(2) 0.9388(3) 0.0624(13) Uani 1 1 d . . .
H92 H 1.0169 1.2416 0.9731 0.075 Uiso 1 1 calc R . .
C93 C 0.9213(4) 1.2441(2) 0.8610(4) 0.0682(14) Uani 1 1 d . . .
H93 H 0.9435 1.2769 0.8425 0.082 Uiso 1 1 calc R . .
C94 C 0.8464(4) 1.2179(2) 0.8111(3) 0.0648(14) Uani 1 1 d . . .
H94 H 0.8172 1.2327 0.7581 0.078 Uiso 1 1 calc R . .
C95 C 0.8117(3) 1.16861(18) 0.8379(3) 0.0526(12) Uani 1 1 d . . .
H95 H 0.7596 1.1507 0.8029 0.063 Uiso 1 1 calc R . .
C96 C 0.9880(2) 1.08817(15) 1.1979(2) 0.0295(9) Uani 1 1 d . . .
C97 C 1.0407(3) 1.13927(17) 1.2183(2) 0.0443(10) Uani 1 1 d . . .
H97 H 1.0547 1.1582 1.1770 0.053 Uiso 1 1 calc R . .
C98 C 1.0724(3) 1.16248(17) 1.2965(3) 0.0478(11) Uani 1 1 d . . .
H98 H 1.1057 1.1971 1.3063 0.057 Uiso 1 1 calc R . .
C99 C 1.0559(3) 1.13528(17) 1.3623(2) 0.0428(10) Uani 1 1 d . . .
C100 C 1.0037(2) 1.08533(17) 1.3428(2) 0.0423(10) Uani 1 1 d . . .
H100 H 0.9906 1.0665 1.3847 0.051 Uiso 1 1 calc R . .
C101 C 0.9690(2) 1.06127(15) 1.2621(2) 0.0298(9) Uani 1 1 d . . .
C102 C 1.0960(3) 1.1621(2) 1.4485(3) 0.0640(14) Uani 1 1 d . . .
C103 C 1.1937(4) 1.1508(4) 1.4819(4) 0.171(4) Uani 1 1 d . . .
H10D H 1.2046 1.1105 1.5001 0.256 Uiso 1 1 calc R . .
H10E H 1.2219 1.1768 1.5277 0.256 Uiso 1 1 calc R . .
H10F H 1.2176 1.1579 1.4395 0.256 Uiso 1 1 calc R . .
C104 C 1.0777(5) 1.2289(2) 1.4436(4) 0.124(2) Uani 1 1 d . . .
H10G H 1.1188 1.2478 1.4920 0.187 Uiso 1 1 calc R . .
H10H H 1.0177 1.2359 1.4405 0.187 Uiso 1 1 calc R . .
H10I H 1.0853 1.2447 1.3953 0.187 Uiso 1 1 calc R . .
C105 C 1.0498(5) 1.1397(3) 1.5044(3) 0.133(3) Uani 1 1 d . . .
H10J H 1.0656 1.0991 1.5180 0.200 Uiso 1 1 calc R . .
H10K H 0.9863 1.1429 1.4766 0.200 Uiso 1 1 calc R . .
H10L H 1.0681 1.1628 1.5541 0.200 Uiso 1 1 calc R . .
C106 C 0.91647(19) 1.00792(16) 1.2500(2) 0.0323(8) Uani 1 1 d . . .
H106 H 0.9115 0.9902 1.2964 0.039 Uiso 1 1 calc R . .
C107 C 0.8224(2) 0.92842(15) 1.1744(2) 0.0316(9) Uani 1 1 d . . .
H107 H 0.7667 0.9395 1.1815 0.038 Uiso 1 1 calc R . .
C108 C 0.7996(2) 0.90552(16) 1.0870(2) 0.0370(10) Uani 1 1 d . . .
H10M H 0.8497 0.8834 1.0832 0.044 Uiso 1 1 calc R . .
H10N H 0.7485 0.8793 1.0726 0.044 Uiso 1 1 calc R . .
C109 C 0.8698(2) 0.88292(15) 1.2397(2) 0.0324(9) Uani 1 1 d . . .
C110 C 0.8283(3) 0.85918(19) 1.2889(3) 0.0547(12) Uani 1 1 d . . .
H110 H 0.7719 0.8725 1.2839 0.066 Uiso 1 1 calc R . .
C111 C 0.8692(4) 0.8159(2) 1.3453(3) 0.0706(15) Uani 1 1 d . . .
H111 H 0.8401 0.8004 1.3783 0.085 Uiso 1 1 calc R . .
C112 C 0.9513(4) 0.79553(19) 1.3536(3) 0.0636(14) Uani 1 1 d . . .
H112 H 0.9785 0.7662 1.3921 0.076 Uiso 1 1 calc R . .
C113 C 0.9938(3) 0.81857(18) 1.3046(3) 0.0539(12) Uani 1 1 d . . .
H113 H 1.0501 0.8048 1.3097 0.065 Uiso 1 1 calc R . .
C114 C 0.9531(3) 0.86237(17) 1.2475(2) 0.0455(11) Uani 1 1 d . . .
H114 H 0.9821 0.8779 1.2144 0.055 Uiso 1 1 calc R . .
O1 O 0.49498(15) 0.94593(11) 1.17052(15) 0.0400(6) Uani 1 1 d . . .
O2 O 0.57831(14) 1.04887(10) 1.04126(14) 0.0340(6) Uani 1 1 d . . .
O3 O 0.45371(15) 1.05592(11) 1.11563(15) 0.0371(6) Uani 1 1 d . . .
O4 O 0.61397(15) 0.94218(11) 1.08718(15) 0.0353(6) Uani 1 1 d . . .
O5 O 0.50447(16) 0.93135(12) 0.72890(15) 0.0426(7) Uani 1 1 d . . .
O6 O 0.63304(15) 1.04638(10) 0.88564(15) 0.0366(6) Uani 1 1 d . . .
O7 O 0.56056(16) 1.04061(12) 0.71329(15) 0.0437(7) Uani 1 1 d . . .
O8 O 0.58782(15) 0.94353(10) 0.89977(14) 0.0355(6) Uani 1 1 d . . .
O9 O 0.96380(15) 0.95423(11) 1.08304(15) 0.0354(6) Uani 1 1 d . . .
O10 O 0.77648(14) 1.06275(11) 1.06260(15) 0.0328(6) Uani 1 1 d . . .
O11 O 0.96165(15) 1.06959(10) 1.12210(15) 0.0344(6) Uani 1 1 d . . .
O12 O 0.77989(15) 0.95399(10) 1.03152(14) 0.0337(6) Uani 1 1 d . . .
O13 O 0.4284(2) 0.0243(2) 0.54805(14) 0.1354(18) Uani 1 1 d G . .
H13C H 0.4552 0.0102 0.5961 0.203 Uiso 1 1 d G . .
H13D H 0.3745 0.0124 0.5297 0.203 Uiso 1 1 d G . .
O14 O 0.4778(3) 0.0175(3) 0.40534(17) 0.193(3) Uani 1 1 d G . .
H14A H 0.4515 0.0438 0.4232 0.290 Uiso 1 1 d G . .
H14B H 0.5329 0.0166 0.4358 0.290 Uiso 1 1 d G . .
O15 O 0.39336(18) 0.06570(15) 0.24610(13) 0.0783(10) Uani 1 1 d G . .
H15A H 0.4131 0.0550 0.2090 0.117 Uiso 1 1 d G . .
H15B H 0.4361 0.0668 0.2927 0.117 Uiso 1 1 d G . .
N1N N 0.2495(2) 0.9952(2) 0.2016(2) 0.0796(12) Uani 1 1 d . . .
H1N H 0.2884 1.0260 0.2155 0.096 Uiso 1 1 calc R . .
C1N C 0.2289(5) 1.0212(5) 0.3299(4) 0.194(5) Uani 1 1 d . . .
H1NA H 0.2695 0.9899 0.3563 0.290 Uiso 1 1 calc R . .
H1NB H 0.1856 1.0254 0.3556 0.290 Uiso 1 1 calc R . .
H1NC H 0.2615 1.0575 0.3351 0.290 Uiso 1 1 calc R . .
C2N C 0.1803(4) 1.0062(4) 0.2362(5) 0.163(3) Uani 1 1 d . . .
H2NA H 0.1430 0.9715 0.2299 0.196 Uiso 1 1 calc R . .
H2NB H 0.1428 1.0390 0.2077 0.196 Uiso 1 1 calc R . .
C3N C 0.2475(6) 0.8850(3) 0.2244(7) 0.250(6) Uani 1 1 d . . .
H3NA H 0.1905 0.8957 0.2264 0.375 Uiso 1 1 calc R . .
H3NB H 0.2773 0.8584 0.2689 0.375 Uiso 1 1 calc R . .
H3NC H 0.2389 0.8661 0.1726 0.375 Uiso 1 1 calc R . .
C4N C 0.3021(4) 0.9385(3) 0.2325(6) 0.151(3) Uani 1 1 d . . .
H4NA H 0.3416 0.9324 0.2022 0.181 Uiso 1 1 calc R . .
H4NB H 0.3391 0.9436 0.2903 0.181 Uiso 1 1 calc R . .
C5N C 0.1603(4) 1.0491(3) 0.0731(4) 0.141(3) Uani 1 1 d . . .
H5NA H 0.1107 1.0539 0.0909 0.212 Uiso 1 1 calc R . .
H5NB H 0.1390 1.0479 0.0138 0.212 Uiso 1 1 calc R . .
H5NC H 0.2008 1.0816 0.0927 0.212 Uiso 1 1 calc R . .
C6N C 0.2086(4) 0.9916(4) 0.1079(4) 0.140(3) Uani 1 1 d . . .
H6NA H 0.1669 0.9589 0.0916 0.168 Uiso 1 1 calc R . .
H6NB H 0.2552 0.9846 0.0858 0.168 Uiso 1 1 calc R . .

loop_
_atom_site_aniso_label
_atom_site_aniso_U_11
_atom_site_aniso_U_22
_atom_site_aniso_U_33
_atom_site_aniso_U_23
_atom_site_aniso_U_13
_atom_site_aniso_U_12
Co1 0.0385(2) 0.0243(3) 0.0306(3) -0.0006(3) 0.0096(2) 0.0010(3)
Co2 0.0344(2) 0.0330(3) 0.0264(3) -0.0007(3) 0.00769(19) -0.0015(3)
Co3 0.0386(3) 0.0361(3) 0.0286(3) 0.0009(3) 0.0088(2) 0.0021(3)
Co4 0.0370(3) 0.0266(3) 0.0276(3) 0.0012(2) 0.0103(2) -0.0013(2)
N1 0.0398(17) 0.039(2) 0.0248(19) -0.0037(15) 0.0075(14) 0.0046(15)
N2 0.0387(18) 0.0247(17) 0.0275(17) 0.0026(14) 0.0111(14) -0.0031(14)
N3 0.0448(19) 0.0273(18) 0.0288(18) 0.0002(14) 0.0098(15) -0.0023(15)
N4 0.0374(18) 0.040(2) 0.0242(18) 0.0008(16) 0.0069(15) -0.0017(15)
N5 0.0380(17) 0.0264(18) 0.0309(19) 0.0050(15) 0.0106(15) -0.0038(14)
N6 0.0336(15) 0.0256(18) 0.0282(18) -0.0001(14) 0.0089(13) -0.0033(13)
C1 0.045(2) 0.035(2) 0.041(3) 0.000(2) 0.017(2) 0.007(2)
C2 0.057(3) 0.047(3) 0.042(3) 0.007(2) 0.018(2) -0.002(2)
C3 0.097(4) 0.044(3) 0.043(3) 0.012(2) 0.027(3) 0.007(3)
C4 0.098(4) 0.043(3) 0.029(3) 0.005(2) 0.009(3) 0.011(3)
C5 0.080(3) 0.052(3) 0.031(3) -0.007(2) 0.001(2) 0.005(3)
C6 0.056(3) 0.052(3) 0.023(2) 0.004(2) 0.008(2) 0.008(2)
C7 0.168(6) 0.061(4) 0.035(3) 0.019(3) 0.025(4) 0.012(4)
C8 0.226(7) 0.060(4) 0.042(4) 0.020(3) 0.003(4) 0.023(4)
C9 0.281(10) 0.164(7) 0.042(4) 0.023(4) 0.067(5) 0.076(7)
C10 0.207(8) 0.158(7) 0.069(5) 0.043(5) -0.075(5) -0.072(6)
C11 0.047(2) 0.042(3) 0.036(2) -0.008(2) 0.0045(18) -0.003(2)
C12 0.037(2) 0.038(2) 0.032(2) -0.010(2) 0.0095(18) -0.0058(19)
C13 0.042(2) 0.029(2) 0.043(3) -0.001(2) 0.018(2) -0.0035(19)
C14 0.050(3) 0.040(2) 0.042(3) -0.009(2) 0.017(2) -0.009(2)
C15 0.062(3) 0.063(3) 0.079(4) -0.037(3) 0.029(3) -0.012(3)
C16 0.098(4) 0.102(5) 0.110(5) -0.056(4) 0.050(4) -0.007(4)
C17 0.112(5) 0.091(5) 0.117(6) -0.074(4) 0.035(4) -0.030(4)
C18 0.074(4) 0.074(4) 0.102(5) -0.041(4) 0.015(3) -0.025(3)
C19 0.057(3) 0.050(3) 0.058(3) -0.015(2) 0.011(2) -0.007(2)
C20 0.042(2) 0.036(2) 0.041(3) 0.000(2) 0.017(2) -0.0020(19)
C21 0.055(3) 0.040(3) 0.058(3) -0.007(2) 0.022(2) 0.006(2)
C22 0.054(3) 0.047(3) 0.061(3) 0.008(3) 0.019(2) 0.018(2)
C23 0.043(2) 0.054(3) 0.047(3) 0.009(2) 0.016(2) 0.015(2)
C24 0.043(2) 0.052(3) 0.038(3) 0.008(2) 0.0101(19) 0.005(2)
C25 0.039(2) 0.037(2) 0.034(2) 0.006(2) 0.0119(19) -0.0001(19)
C26 0.054(3) 0.065(3) 0.058(3) 0.015(3) 0.017(2) 0.012(2)
C27 0.068(3) 0.127(5) 0.054(3) 0.036(3) 0.015(3) 0.031(3)
C28 0.050(3) 0.078(4) 0.073(4) 0.016(3) 0.010(3) 0.020(3)
C29 0.067(3) 0.082(4) 0.096(4) 0.038(3) 0.029(3) 0.023(3)
C30 0.034(2) 0.036(3) 0.033(2) -0.0043(19) 0.0078(17) -0.0043(19)
C31 0.040(2) 0.032(2) 0.039(2) -0.0024(19) 0.0132(19) -0.0038(19)
C32 0.047(2) 0.033(2) 0.036(3) -0.0025(19) 0.014(2) -0.002(2)
C33 0.050(3) 0.035(3) 0.070(4) 0.006(2) -0.006(2) -0.003(2)
C39 0.046(3) 0.037(2) 0.029(2) -0.0004(19) 0.014(2) -0.001(2)
C40 0.042(2) 0.039(2) 0.048(3) -0.008(2) 0.017(2) 0.0017(19)
C41 0.055(3) 0.042(3) 0.038(3) -0.009(2) 0.010(2) -0.006(2)
C42 0.048(3) 0.037(3) 0.046(3) 0.000(2) 0.011(2) -0.001(2)
C43 0.037(2) 0.048(3) 0.044(3) -0.003(2) 0.0098(19) -0.0009(19)
C44 0.031(2) 0.037(2) 0.038(2) 0.0008(19) 0.0097(18) -0.0014(18)
C45 0.042(2) 0.053(3) 0.044(3) -0.002(2) 0.002(2) -0.005(2)
C46 0.056(3) 0.064(3) 0.063(3) -0.005(3) 0.008(2) -0.005(2)
C47 0.072(3) 0.080(4) 0.054(3) 0.000(3) -0.006(2) 0.002(3)
C48 0.043(3) 0.076(3) 0.085(4) -0.011(3) 0.006(2) 0.005(2)
C49 0.039(2) 0.030(2) 0.041(2) -0.0017(19) 0.0179(18) 0.0057(18)
C50 0.039(2) 0.036(2) 0.034(2) 0.0014(19) 0.0107(18) -0.0007(19)
C51 0.050(3) 0.032(2) 0.038(3) 0.003(2) 0.009(2) 0.001(2)
C52 0.036(2) 0.036(2) 0.048(3) -0.002(2) 0.010(2) -0.0021(19)
C53 0.057(3) 0.046(3) 0.057(3) 0.005(2) 0.009(2) 0.006(2)
C54 0.072(3) 0.049(3) 0.095(4) 0.025(3) 0.006(3) 0.001(3)
C55 0.059(3) 0.046(4) 0.145(7) 0.022(4) 0.022(4) 0.009(3)
C56 0.075(4) 0.037(3) 0.131(6) -0.020(3) 0.045(4) -0.003(3)
C57 0.055(3) 0.038(3) 0.075(3) -0.012(3) 0.027(2) -0.004(2)
C58 0.050(3) 0.042(3) 0.032(2) 0.002(2) 0.012(2) -0.006(2)
C59 0.049(3) 0.064(3) 0.048(3) 0.014(2) 0.013(2) 0.010(2)
C60 0.064(3) 0.074(4) 0.041(3) 0.021(2) 0.017(2) -0.008(3)
C61 0.048(3) 0.064(3) 0.039(3) -0.003(2) 0.017(2) -0.008(2)
C62 0.045(2) 0.060(3) 0.035(2) 0.001(2) 0.0131(19) -0.004(2)
C63 0.037(2) 0.043(3) 0.029(2) -0.001(2) 0.0093(17) 0.0023(19)
C64 0.067(3) 0.078(4) 0.050(3) -0.007(3) 0.033(3) -0.025(3)
C65 0.075(3) 0.091(4) 0.096(4) -0.001(3) 0.059(3) -0.005(3)
C66 0.090(4) 0.081(4) 0.080(4) -0.003(3) 0.044(3) -0.025(3)
C67 0.117(4) 0.125(5) 0.052(4) -0.009(4) 0.048(3) -0.043(4)
C68 0.037(2) 0.043(3) 0.033(2) -0.008(2) 0.0083(19) 0.0057(19)
C69 0.041(2) 0.036(2) 0.028(2) -0.0014(19) 0.0048(18) 0.0026(19)
C70 0.054(3) 0.023(2) 0.034(2) -0.0054(18) 0.008(2) 0.0027(19)
C71 0.053(3) 0.043(3) 0.039(3) -0.002(2) 0.016(2) 0.009(2)
C72 0.056(3) 0.052(3) 0.080(4) -0.016(3) 0.011(3) 0.015(2)
C73 0.082(4) 0.074(4) 0.112(5) -0.032(4) 0.025(4) 0.030(3)
C74 0.095(4) 0.057(3) 0.114(5) -0.026(4) 0.052(4) 0.023(3)
C75 0.097(4) 0.066(4) 0.076(4) -0.037(3) 0.036(3) -0.002(3)
C76 0.072(3) 0.057(3) 0.039(3) -0.009(2) 0.014(2) 0.011(2)
C77 0.033(2) 0.034(2) 0.036(3) -0.004(2) 0.0091(19) 0.0009(18)
C78 0.056(3) 0.036(2) 0.039(3) 0.010(2) 0.017(2) 0.011(2)
C79 0.050(3) 0.040(3) 0.059(3) -0.003(2) 0.020(2) 0.011(2)
C80 0.037(2) 0.041(3) 0.040(3) -0.006(2) 0.0138(19) 0.000(2)
C81 0.044(2) 0.042(3) 0.033(2) -0.003(2) 0.0128(19) -0.002(2)
C82 0.037(2) 0.030(2) 0.034(2) 0.0026(19) 0.0157(18) 0.0013(18)
C83 0.047(3) 0.059(3) 0.049(3) -0.006(2) 0.020(2) 0.010(2)
C84 0.063(3) 0.113(4) 0.064(4) -0.017(3) 0.041(3) -0.009(3)
C85 0.114(4) 0.062(4) 0.082(4) -0.025(3) 0.044(3) 0.005(3)
C86 0.085(3) 0.111(5) 0.043(3) -0.013(3) 0.019(3) 0.023(3)
C87 0.035(2) 0.034(2) 0.027(2) 0.0015(18) 0.0118(17) -0.0046(18)
C88 0.037(2) 0.028(2) 0.035(2) 0.0055(19) 0.0095(18) 0.0040(18)
C89 0.045(2) 0.025(2) 0.045(3) 0.0081(19) 0.015(2) 0.0036(18)
C90 0.055(3) 0.029(2) 0.035(2) 0.0032(19) 0.023(2) 0.002(2)
C91 0.054(3) 0.045(3) 0.045(3) -0.002(2) 0.020(2) -0.010(2)
C92 0.081(3) 0.054(3) 0.067(4) -0.015(3) 0.045(3) -0.021(3)
C93 0.123(4) 0.034(3) 0.068(4) 0.000(3) 0.058(4) -0.010(3)
C94 0.113(4) 0.040(3) 0.051(3) 0.012(3) 0.040(3) 0.002(3)
C95 0.073(3) 0.039(3) 0.045(3) 0.007(2) 0.020(2) 0.001(2)
C96 0.033(2) 0.022(2) 0.036(3) -0.0014(19) 0.0160(18) -0.0018(17)
C97 0.063(3) 0.038(2) 0.036(3) 0.000(2) 0.023(2) -0.016(2)
C98 0.057(3) 0.037(2) 0.045(3) -0.007(2) 0.013(2) -0.023(2)
C99 0.056(3) 0.040(2) 0.034(2) -0.011(2) 0.018(2) -0.017(2)
C100 0.054(2) 0.037(2) 0.039(3) -0.006(2) 0.020(2) -0.009(2)
C101 0.038(2) 0.027(2) 0.024(2) -0.0042(18) 0.0116(17) -0.0038(17)
C102 0.088(4) 0.063(3) 0.049(3) -0.025(3) 0.034(3) -0.041(3)
C103 0.090(5) 0.305(11) 0.072(5) -0.087(6) -0.024(4) -0.002(6)
C104 0.227(7) 0.075(4) 0.086(5) -0.044(4) 0.074(5) -0.038(5)
C105 0.224(8) 0.143(6) 0.050(4) -0.049(4) 0.070(5) -0.101(6)
C106 0.0367(18) 0.033(2) 0.028(2) 0.001(2) 0.0127(16) -0.0014(19)
C107 0.036(2) 0.025(2) 0.030(2) 0.0021(18) 0.0070(17) -0.0042(17)
C108 0.042(2) 0.027(2) 0.036(3) 0.000(2) 0.0078(19) -0.0018(18)
C109 0.043(2) 0.024(2) 0.026(2) -0.0028(17) 0.0069(18) -0.0084(18)
C110 0.057(3) 0.056(3) 0.048(3) 0.014(2) 0.015(2) -0.010(2)
C111 0.078(4) 0.067(4) 0.058(3) 0.033(3) 0.015(3) -0.008(3)
C112 0.088(4) 0.032(3) 0.046(3) 0.010(2) -0.005(3) -0.004(3)
C113 0.066(3) 0.039(3) 0.038(3) -0.005(2) -0.004(2) 0.012(2)
C114 0.055(3) 0.039(3) 0.036(3) -0.002(2) 0.010(2) 0.003(2)
O1 0.0419(15) 0.0473(17) 0.0278(16) 0.0097(13) 0.0091(12) 0.0011(13)
O2 0.0410(14) 0.0293(15) 0.0313(16) -0.0019(12) 0.0127(12) -0.0057(12)
O3 0.0384(14) 0.0399(16) 0.0306(16) 0.0006(13) 0.0095(12) 0.0053(12)
O4 0.0350(14) 0.0330(15) 0.0350(16) -0.0008(13) 0.0093(11) -0.0010(12)
O5 0.0380(16) 0.0505(18) 0.0348(16) -0.0071(13) 0.0076(13) 0.0034(13)
O6 0.0425(14) 0.0272(15) 0.0334(16) 0.0003(12) 0.0060(12) -0.0013(12)
O7 0.0433(15) 0.0571(18) 0.0322(16) 0.0086(13) 0.0156(13) 0.0014(14)
O8 0.0485(15) 0.0311(15) 0.0250(15) -0.0017(12) 0.0110(12) 0.0013(12)
O9 0.0409(15) 0.0302(15) 0.0335(16) 0.0025(13) 0.0116(12) 0.0048(12)
O10 0.0332(14) 0.0299(15) 0.0368(17) 0.0026(12) 0.0146(12) 0.0017(11)
O11 0.0404(14) 0.0332(15) 0.0287(16) -0.0002(13) 0.0117(12) -0.0085(12)
O12 0.0419(15) 0.0251(14) 0.0269(15) 0.0030(12) 0.0039(11) -0.0002(11)
O13 0.126(3) 0.196(5) 0.062(2) 0.031(3) 0.008(2) -0.048(3)
O14 0.180(4) 0.295(8) 0.099(3) 0.057(5) 0.044(3) 0.087(5)
O15 0.071(2) 0.114(3) 0.056(2) 0.000(2) 0.0297(16) 0.0015(19)
N1N 0.049(2) 0.103(3) 0.090(3) 0.006(3) 0.028(2) 0.002(3)
C1N 0.142(6) 0.374(15) 0.090(6) 0.040(8) 0.073(5) 0.048(8)
C2N 0.120(5) 0.225(9) 0.180(8) 0.072(8) 0.097(5) 0.080(7)
C3N 0.164(8) 0.086(6) 0.421(18) 0.055(9) 0.011(10) 0.004(6)
C4N 0.103(5) 0.074(5) 0.262(10) 0.022(6) 0.051(6) 0.010(4)
C5N 0.112(5) 0.151(7) 0.128(6) 0.073(6) 0.004(4) -0.026(5)
C6N 0.115(5) 0.184(9) 0.118(6) -0.031(7) 0.038(4) -0.066(6)

loop_
_atom_type_symbol
_atom_type_description
_atom_type_scat_dispersion_real
_atom_type_scat_dispersion_imag
_atom_type_scat_source
C C 0.0033 0.0016 'International Tables Vol C Tables 4.2.6.8 and 6.1.1.4'
H H 0.0000 0.0000 'International Tables Vol C Tables 4.2.6.8 and 6.1.1.4'
N N 0.0061 0.0033 'International Tables Vol C Tables 4.2.6.8 and 6.1.1.4'
O O 0.0106 0.0060 'International Tables Vol C Tables 4.2.6.8 and 6.1.1.4'
Co Co 0.3494 0.9721 'International Tables Vol C Tables 4.2.6.8 and 6.1.1.4'

loop_
_exptl_crystal_face_index_h
_exptl_crystal_face_index_k
_exptl_crystal_face_index_l
_exptl_crystal_face_perp_dist
1 0 0 0.0900
-1 0 0 0.1000
0 1 1 0.0150
0 -1 -1 0.0600
0 0 1 0.0500
0 0 -1 0.0500
0 -1 1 0.0800

loop_
_geom_angle_atom_site_label_1
_geom_angle_atom_site_label_2
_geom_angle_atom_site_label_3
_geom_angle
O2 Co1 O12 145.29(9)
O2 Co1 O8 112.38(9)
O12 Co1 O8 96.16(9)
O2 Co1 O6 96.76(9)
O12 Co1 O6 111.25(9)
O8 Co1 O6 71.48(9)
O2 Co1 O10 90.21(8)
O12 Co1 O10 70.53(8)
O8 Co1 O10 151.71(9)
O6 Co1 O10 89.77(9)
O2 Co1 O4 70.41(9)
O12 Co1 O4 91.52(9)
O8 Co1 O4 89.19(9)
O6 Co1 O4 151.12(9)
O10 Co1 O4 115.26(8)
O4 Co2 O1 94.92(11)
O4 Co2 N1 93.59(11)
O1 Co2 N1 94.40(12)
O4 Co2 O2 84.30(10)
O1 Co2 O2 178.90(10)
N1 Co2 O2 84.88(12)
O4 Co2 N2 83.92(12)
O1 Co2 N2 86.56(11)
N1 Co2 N2 177.40(13)
O2 Co2 N2 94.12(11)
O4 Co2 O3 175.70(11)
O1 Co2 O3 88.53(10)
N1 Co2 O3 88.69(11)
O2 Co2 O3 92.29(10)
N2 Co2 O3 93.75(12)
N4 Co3 O5 86.35(12)
N4 Co3 O6 94.33(11)
O5 Co3 O6 175.53(11)
N4 Co3 O7 94.39(12)
O5 Co3 O7 89.77(11)
O6 Co3 O7 94.58(11)
N4 Co3 N3 178.59(13)
O5 Co3 N3 94.70(12)
O6 Co3 N3 84.68(11)
O7 Co3 N3 84.69(11)
N4 Co3 O8 83.43(12)
O5 Co3 O8 94.43(11)
O6 Co3 O8 81.27(10)
O7 Co3 O8 175.13(11)
N3 Co3 O8 97.40(11)
O10 Co4 N6 93.34(11)
O10 Co4 O11 94.14(10)
N6 Co4 O11 94.04(11)
O10 Co4 N5 84.60(12)
N6 Co4 N5 177.71(13)
O11 Co4 N5 85.12(11)
O10 Co4 O12 83.22(10)
N6 Co4 O12 84.76(11)
O11 Co4 O12 177.03(11)
N5 Co4 O12 95.97(11)
O10 Co4 O9 175.44(11)
N6 Co4 O9 87.74(11)
O11 Co4 O9 90.20(10)
N5 Co4 O9 94.39(12)
O12 Co4 O9 92.47(10)
C11 N1 C12 120.5(3)
C11 N1 Co2 125.4(3)
C12 N1 Co2 113.9(2)
C30 N2 C31 121.1(3)
C30 N2 Co2 125.3(3)
C31 N2 Co2 113.5(2)
C49 N3 C50 119.5(3)
C49 N3 Co3 126.2(3)
C50 N3 Co3 114.0(2)
C68 N4 C69 119.9(3)
C68 N4 Co3 125.4(3)
C69 N4 Co3 114.6(2)
C87 N5 C88 120.2(3)
C87 N5 Co4 126.4(3)
C88 N5 Co4 113.3(2)
C106 N6 C107 120.2(3)
C106 N6 Co4 126.4(2)
C107 N6 Co4 113.4(2)
O1 C1 C6 124.8(4)
O1 C1 C2 118.1(4)
C6 C1 C2 117.1(4)
C3 C2 C1 121.7(4)
C2 C3 C4 122.5(4)
C5 C4 C3 116.7(4)
C5 C4 C7 121.8(4)
C3 C4 C7 121.4(5)
C4 C5 C6 123.3(4)
C1 C6 C5 118.6(4)
C1 C6 C11 122.0(3)
C5 C6 C11 119.3(4)
C10 C7 C8 108.3(6)
C10 C7 C9 111.2(6)
C8 C7 C9 108.9(6)
C10 C7 C4 112.1(5)
C8 C7 C4 109.6(4)
C9 C7 C4 106.7(5)
N1 C11 C6 125.9(4)
N1 C12 C14 115.1(3)
N1 C12 C13 104.6(3)
C14 C12 C13 112.4(3)
O2 C13 C12 109.6(3)
C15 C14 C19 119.1(4)
C15 C14 C12 121.5(4)
C19 C14 C12 119.4(4)
C14 C15 C16 120.6(4)
C17 C16 C15 119.9(5)
C16 C17 C18 120.2(5)
C17 C18 C19 120.0(5)
C18 C19 C14 120.2(4)
O3 C20 C21 119.5(4)
O3 C20 C25 124.1(3)
C21 C20 C25 116.4(4)
C22 C21 C20 121.7(4)
C21 C22 C23 122.8(4)
C24 C23 C22 116.0(4)
C24 C23 C26 120.4(4)
C22 C23 C26 123.5(4)
C23 C24 C25 123.0(4)
C24 C25 C20 119.9(4)
C24 C25 C30 118.0(4)
C20 C25 C30 122.0(3)
C28 C26 C23 108.9(4)
C28 C26 C27 109.4(4)
C23 C26 C27 110.9(4)
C28 C26 C29 109.1(4)
C23 C26 C29 110.8(4)
C27 C26 C29 107.6(4)
N2 C30 C25 125.3(3)
N2 C31 C33 115.1(3)
N2 C31 C32 105.5(3)
C33 C31 C32 112.7(3)
O4 C32 C31 109.1(3)
C38B C33 C34A 96.2(8)
C38B C33 C34B 122.5(8)
C34A C33 C34B 27.5(5)
C38B C33 C31 127.9(8)
C34A C33 C31 134.1(7)
C34B C33 C31 109.4(5)
C38B C33 C38A 18.6(6)
C34A C33 C38A 110.9(7)
C34B C33 C38A 134.4(6)
C31 C33 C38A 114.9(4)
C33 C34A C35A 131.0(9)
C35B C34B C33 120.1(8)
C36A C35A C34A 113.5(9)
C36B C35B C34B 110.6(9)
C37A C36A C35A 129.3(9)
C37B C36B C35B 127.5(11)
C36A C37A C38A 117.1(9)
C36B C37B C38B 111.5(11)
C37A C38A C33 118.2(8)
C33 C38B C37B 127.7(12)
O5 C39 C40 118.6(3)
O5 C39 C44 125.9(3)
C40 C39 C44 115.4(3)
C41 C40 C39 122.4(4)
C40 C41 C42 122.5(4)
C43 C42 C41 115.9(3)
C43 C42 C45 123.9(4)
C41 C42 C45 120.1(4)
C42 C43 C44 123.5(4)
C43 C44 C39 120.3(4)
C43 C44 C49 117.6(3)
C39 C44 C49 121.8(3)
C47 C45 C48 109.4(4)
C47 C45 C42 109.1(3)
C48 C45 C42 112.0(3)
C47 C45 C46 108.6(4)
C48 C45 C46 108.3(4)
C42 C45 C46 109.4(3)
N3 C49 C44 125.5(3)
N3 C50 C52 116.9(3)
N3 C50 C51 104.9(3)
C52 C50 C51 108.0(3)
O6 C51 C50 110.0(3)
C57 C52 C53 118.6(4)
C57 C52 C50 118.8(4)
C53 C52 C50 122.1(4)
C54 C53 C52 121.4(5)
C55 C54 C53 118.8(6)
C54 C55 C56 121.4(5)
C55 C56 C57 120.3(5)
C52 C57 C56 119.5(5)
O7 C58 C59 118.1(4)
O7 C58 C63 124.9(4)
C59 C58 C63 116.9(4)
C60 C59 C58 121.7(4)
C59 C60 C61 123.3(4)
C62 C61 C60 114.9(4)
C62 C61 C64 123.9(4)
C60 C61 C64 121.1(4)
C61 C62 C63 124.1(4)
C62 C63 C58 119.0(4)
C62 C63 C68 119.0(3)
C58 C63 C68 121.9(3)
C66 C64 C65 109.5(4)
C66 C64 C61 109.8(4)
C65 C64 C61 111.7(4)
C66 C64 C67 108.2(4)
C65 C64 C67 108.1(4)
C61 C64 C67 109.4(4)
N4 C68 C63 125.9(3)
N4 C69 C71 117.3(3)
N4 C69 C70 105.4(3)
C71 C69 C70 110.8(3)
O8 C70 C69 109.4(3)
C76 C71 C72 118.8(4)
C76 C71 C69 121.0(4)
C72 C71 C69 119.8(4)
C73 C72 C71 120.1(5)
C74 C73 C72 120.9(5)
C73 C74 C75 119.5(5)
C74 C75 C76 120.0(5)
C71 C76 C75 120.7(4)
O9 C77 C78 118.3(3)
O9 C77 C82 125.8(3)
C78 C77 C82 115.9(4)
C79 C78 C77 122.6(4)
C78 C79 C80 121.8(4)
C81 C80 C79 116.2(4)
C81 C80 C83 121.3(4)
C79 C80 C83 122.4(4)
C80 C81 C82 124.0(4)
C81 C82 C77 119.5(3)
C81 C82 C87 118.8(3)
C77 C82 C87 121.7(3)
C84 C83 C86 110.9(4)
C84 C83 C80 109.5(3)
C86 C83 C80 110.6(3)
C84 C83 C85 109.8(4)
C86 C83 C85 105.6(4)
C80 C83 C85 110.4(4)
N5 C87 C82 124.9(3)
N5 C88 C90 116.9(3)
N5 C88 C89 105.3(3)
C90 C88 C89 113.5(3)
O10 C89 C88 110.1(3)
C91 C90 C95 119.0(4)
C91 C90 C88 121.4(4)
C95 C90 C88 119.4(4)
C90 C91 C92 119.6(4)
C93 C92 C91 120.8(4)
C94 C93 C92 120.4(5)
C93 C94 C95 120.7(5)
C90 C95 C94 119.5(4)
O11 C96 C101 125.6(3)
O11 C96 C97 117.9(3)
C101 C96 C97 116.4(3)
C98 C97 C96 122.7(4)
C97 C98 C99 121.7(4)
C100 C99 C98 116.1(3)
C100 C99 C102 124.8(4)
C98 C99 C102 119.1(3)
C99 C100 C101 123.0(4)
C96 C101 C100 120.0(3)
C96 C101 C106 122.2(3)
C100 C101 C106 117.8(3)
C103 C102 C105 112.9(6)
C103 C102 C99 108.9(4)
C105 C102 C99 111.5(4)
C103 C102 C104 110.2(5)
C105 C102 C104 103.8(5)
C99 C102 C104 109.5(4)
N6 C106 C101 124.8(3)
N6 C107 C109 113.2(3)
N6 C107 C108 105.7(3)
C109 C107 C108 112.9(3)
O12 C108 C107 109.2(3)
C110 C109 C114 118.9(4)
C110 C109 C107 120.5(4)
C114 C109 C107 120.6(3)
C109 C110 C111 120.7(4)
C112 C111 C110 120.9(5)
C111 C112 C113 119.3(4)
C112 C113 C114 120.2(4)
C109 C114 C113 120.1(4)
C1 O1 Co2 124.0(2)
C13 O2 Co2 106.8(2)
C13 O2 Co1 121.9(2)
Co2 O2 Co1 107.21(11)
C20 O3 Co2 121.9(2)
C32 O4 Co2 107.1(2)
C32 O4 Co1 123.1(2)
Co2 O4 Co1 97.68(10)
C39 O5 Co3 125.6(2)
C51 O6 Co3 108.1(2)
C51 O6 Co1 121.1(2)
Co3 O6 Co1 103.45(11)
C58 O7 Co3 123.6(2)
C70 O8 Co3 107.7(2)
C70 O8 Co1 121.6(2)
Co3 O8 Co1 103.79(11)
C77 O9 Co4 122.8(2)
C89 O10 Co4 107.3(2)
C89 O10 Co1 122.0(2)
Co4 O10 Co1 99.14(11)
C96 O11 Co4 125.0(2)
C108 O12 Co4 107.36(19)
C108 O12 Co1 122.0(2)
Co4 O12 Co1 106.72(11)
C2N N1N C6N 110.5(5)
C2N N1N C4N 114.0(5)
C6N N1N C4N 107.5(6)
N1N C2N C1N 107.2(5)
C3N C4N N1N 115.1(6)
N1N C6N C5N 109.8(6)

loop_
_geom_bond_atom_site_label_1
_geom_bond_atom_site_label_2
_geom_bond_distance
Co1 O2 2.059(2)
Co1 O12 2.071(2)
Co1 O8 2.112(2)
Co1 O6 2.129(2)
Co1 O10 2.292(2)
Co1 O4 2.334(2)
Co2 O4 1.886(2)
Co2 O1 1.898(2)
Co2 N1 1.900(3)
Co2 O2 1.903(2)
Co2 N2 1.903(3)
Co2 O3 1.916(2)
Co3 N4 1.894(3)
Co3 O5 1.896(2)
Co3 O6 1.898(2)
Co3 O7 1.902(3)
Co3 N3 1.902(3)
Co3 O8 1.906(2)
Co4 O10 1.892(2)
Co4 N6 1.893(3)
Co4 O11 1.901(2)
Co4 N5 1.903(3)
Co4 O12 1.910(2)
Co4 O9 1.912(2)
N1 C11 1.273(4)
N1 C12 1.482(5)
N2 C30 1.266(4)
N2 C31 1.473(4)
N3 C49 1.284(4)
N3 C50 1.489(4)
N4 C68 1.285(5)
N4 C69 1.481(4)
N5 C87 1.268(4)
N5 C88 1.493(4)
N6 C106 1.280(4)
N6 C107 1.496(4)
C1 O1 1.319(4)
C1 C6 1.410(5)
C1 C2 1.415(5)
C2 C3 1.364(5)
C3 C4 1.382(6)
C4 C5 1.378(6)
C4 C7 1.552(6)
C5 C6 1.419(5)
C6 C11 1.437(5)
C7 C10 1.472(8)
C7 C8 1.530(7)
C7 C9 1.551(8)
C12 C14 1.502(5)
C12 C13 1.530(5)
C13 O2 1.414(4)
C14 C15 1.362(5)
C14 C19 1.384(5)
C15 C16 1.377(6)
C16 C17 1.363(7)
C17 C18 1.365(7)
C18 C19 1.374(6)
C20 O3 1.323(4)
C20 C21 1.403(5)
C20 C25 1.419(5)
C21 C22 1.385(5)
C22 C23 1.389(6)
C23 C24 1.385(5)
C23 C26 1.527(6)
C24 C25 1.409(5)
C25 C30 1.446(5)
C26 C28 1.521(6)
C26 C27 1.528(6)
C26 C29 1.548(6)
C31 C33 1.502(5)
C31 C32 1.548(5)
C32 O4 1.403(4)
C33 C38B 1.149(11)
C33 C34A 1.304(7)
C33 C34B 1.485(7)
C33 C38A 1.654(11)
C34A C35A 1.360(7)
C34B C35B 1.450(8)
C35A C36A 1.355(8)
C35B C36B 1.446(8)
C36A C37A 1.353(8)
C36B C37B 1.428(9)
C37A C38A 1.361(7)
C37B C38B 1.446(15)
C39 O5 1.296(4)
C39 C40 1.413(5)
C39 C44 1.422(5)
C40 C41 1.378(5)
C41 C42 1.399(5)
C42 C43 1.375(5)
C42 C45 1.537(5)
C43 C44 1.410(5)
C44 C49 1.431(5)
C45 C47 1.525(6)
C45 C48 1.527(6)
C45 C46 1.546(6)
C50 C52 1.501(5)
C50 C51 1.518(5)
C51 O6 1.414(4)
C52 C57 1.382(5)
C52 C53 1.393(6)
C53 C54 1.391(6)
C54 C55 1.359(8)
C55 C56 1.362(7)
C56 C57 1.405(7)
C58 O7 1.329(4)
C58 C59 1.408(5)
C58 C63 1.410(5)
C59 C60 1.360(6)
C60 C61 1.396(6)
C61 C62 1.387(5)
C61 C64 1.526(6)
C62 C63 1.404(5)
C63 C68 1.431(5)
C64 C66 1.522(6)
C64 C65 1.525(6)
C64 C67 1.539(6)
C69 C71 1.511(5)
C69 C70 1.520(5)
C70 O8 1.411(4)
C71 C76 1.370(5)
C71 C72 1.393(5)
C72 C73 1.377(6)
C73 C74 1.369(7)
C74 C75 1.374(7)
C75 C76 1.393(6)
C77 O9 1.311(4)
C77 C78 1.409(5)
C77 C82 1.421(5)
C78 C79 1.380(5)
C79 C80 1.395(5)
C80 C81 1.371(5)
C80 C83 1.535(5)
C81 C82 1.403(5)
C82 C87 1.439(5)
C83 C84 1.510(6)
C83 C86 1.528(6)
C83 C85 1.542(6)
C88 C90 1.495(5)
C88 C89 1.538(5)
C89 O10 1.404(4)
C90 C91 1.384(5)
C90 C95 1.391(5)
C91 C92 1.388(5)
C92 C93 1.364(6)
C93 C94 1.338(6)
C94 C95 1.401(6)
C96 O11 1.297(4)
C96 C101 1.398(5)
C96 C97 1.401(5)
C97 C98 1.370(5)
C98 C99 1.405(5)
C99 C100 1.375(5)
C99 C102 1.524(5)
C100 C101 1.415(5)
C101 C106 1.445(5)
C102 C103 1.486(7)
C102 C105 1.508(7)
C102 C104 1.536(7)
C107 C109 1.516(5)
C107 C108 1.518(5)
C108 O12 1.417(4)
C109 C110 1.368(5)
C109 C114 1.377(5)
C110 C111 1.372(6)
C111 C112 1.355(6)
C112 C113 1.373(6)
C113 C114 1.386(5)
N1N C2N 1.464(6)
N1N C6N 1.519(7)
N1N C4N 1.523(7)
C1N C2N 1.565(10)
C3N C4N 1.471(9)
C5N C6N 1.523(9)
